data_7038326
loop_
_publ_author_name
'Klein, Y. Maximilian'
'Willgert, Markus'
'Prescimone, Alessandro'
'Constable, Edwin C.'
'Housecroft, Catherine E.'

_publ_section_title
;
 Positional isomerism makes a difference: phosphonic acid anchoring
 ligands with thienyl spacers in copper(i)-based dye-sensitized solar
 cells.
;
_journal_issue 11
_journal_name_full 'Dalton transactions (Cambridge, England : 2003)'
_journal_page_first 4659
_journal_page_last 4672
_journal_paper_doi 10.1039/c6dt00166a
_journal_volume 45
_journal_year 2016
_chemical_compound_source 'Max Klein'
_chemical_formula_moiety 'C20 H16 N2 S2'
_chemical_formula_sum 'C20 H16 N2 S2'
_chemical_formula_weight 348.49
_space_group_IT_number 14
_symmetry_cell_setting monoclinic
_symmetry_space_group_name_Hall '-P 2yn'
_symmetry_space_group_name_H-M 'P 1 21/n 1'
_atom_sites_solution_hydrogens difmap
_atom_sites_solution_primary other
_audit_creation_date 2015-11-06
_audit_creation_method CRYSTALS_ver_14.61_build_5555
_audit_update_record
;
2015-11-11 deposited with the CCDC.
2016-02-02 downloaded from the CCDC.
;
_cell_angle_alpha 90
_cell_angle_beta 91.664(4)
_cell_angle_gamma 90
_cell_formula_units_Z 2
_cell_length_a 9.9744(10)
_cell_length_b 4.7410(5)
_cell_length_c 17.6632(17)
_cell_measurement_reflns_used 7478
_cell_measurement_temperature 123
_cell_measurement_theta_max 69
_cell_measurement_theta_min 4
_cell_volume 834.92(15)
_computing_cell_refinement 'Apex2 (Bruker AXS, 2006)'
_computing_data_collection 'Apex2 (Bruker AXS, 2006)'
_computing_data_reduction 'Apex2 (Bruker AXS, 2006)'
_computing_molecular_graphics 'CAMERON (Watkin et al., 1996)'
_computing_publication_material 'CRYSTALS (Betteridge et al., 2003)'
_computing_structure_refinement 'CRYSTALS (Betteridge et al., 2003)'
_computing_structure_solution 'Superflip (Palatinus & Chapuis, 2007)'
_diffrn_ambient_temperature 123
_diffrn_measured_fraction_theta_full 0.995
_diffrn_measured_fraction_theta_max 0.976
_diffrn_measurement_device Area
_diffrn_measurement_device_type 'Bruker Kappa Apex2'
_diffrn_measurement_method '\f & \w scans'
_diffrn_radiation_monochromator graphite
_diffrn_radiation_type 'Cu K\a'
_diffrn_radiation_wavelength 1.54178
_diffrn_reflns_av_R_equivalents 0.023
_diffrn_reflns_limit_h_max 11
_diffrn_reflns_limit_h_min -11
_diffrn_reflns_limit_k_max 5
_diffrn_reflns_limit_k_min -5
_diffrn_reflns_limit_l_max 20
_diffrn_reflns_limit_l_min -20
_diffrn_reflns_number 9340
_diffrn_reflns_theta_full 67.000
_diffrn_reflns_theta_max 68.737
_diffrn_reflns_theta_min 5.010
_diffrn_standards_number 0
_exptl_absorpt_coefficient_mu 2.897
_exptl_absorpt_correction_T_max 0.87
_exptl_absorpt_correction_T_min 0.72
_exptl_absorpt_correction_type multi-scan
_exptl_absorpt_process_details 'SADABS (Siemens, 1996)'
_exptl_crystal_colour 'light yellow'
_exptl_crystal_density_diffrn 1.386
_exptl_crystal_density_method 'not measured'
_exptl_crystal_description block
_exptl_crystal_F_000 364
_exptl_crystal_size_max 0.100
_exptl_crystal_size_mid 0.070
_exptl_crystal_size_min 0.050
_refine_diff_density_max 0.48
_refine_diff_density_min -0.44
_refine_ls_extinction_method None
_refine_ls_goodness_of_fit_ref 1.0670
_refine_ls_hydrogen_treatment constr
_refine_ls_matrix_type full
_refine_ls_number_parameters 116
_refine_ls_number_reflns 1482
_refine_ls_number_restraints 113
_refine_ls_R_factor_all 0.0493
_refine_ls_R_factor_gt 0.0487
_refine_ls_shift/su_max 0.0002373
_refine_ls_shift/su_mean 0.0000294
_refine_ls_structure_factor_coef F
_refine_ls_weighting_details
;
 Method, part 1, Chebychev polynomial, (Watkin, 1994, Prince, 1982) 
 [weight] = 1.0/[A~0~*T~0~(x)+A~1~*T~1~(x) ... +A~n-1~]*T~n-1~(x)] 
 where A~i~ are the Chebychev coefficients listed below and x= Fcalc/Fmax 
 Method = Robust Weighting (Prince, 1982) 
 W = [weight] * [1-(deltaF/6*sigmaF)^2^]^2^ 
 A~i~ are: 
 0.224 0.170 0.439E-01 
;
_refine_ls_weighting_scheme calc
_refine_ls_wR_factor_all 0.0563
_refine_ls_wR_factor_gt 0.0541
_refine_ls_wR_factor_ref 0.0541
_reflns_limit_h_max 11
_reflns_limit_h_min -11
_reflns_limit_k_max 5
_reflns_limit_k_min 0
_reflns_limit_l_max 20
_reflns_limit_l_min 0
_reflns_number_gt 1482
_reflns_number_total 1509
_reflns_threshold_expression I>2.0\s(I)
_oxford_diffrn_Wilson_B_factor 0.00
_oxford_diffrn_Wilson_scale 0.00
_oxford_refine_ls_r_factor_ref 0.0487
_oxford_refine_ls_scale 0.2568(7)
_oxford_reflns_number_all 1508
_oxford_reflns_threshold_expression_ref I>2.0\s(I)
_oxford_structure_analysis_title 'jmk251_123k_0m in P2(1)/n'
_cod_data_source_file c6dt00166a2.cif
_cod_data_source_block JMK251_123K
_cod_depositor_comments
;
The following automatic conversions were performed:

'_atom_sites_solution_primary' value 'Other' changed to 'other'
according to
/usr/data/users/saulius/crontab/automatic-downloads/rss-feeds/RSC/lib/dictionaries/cif_core.dic
dictionary named 'cif_core.dic' version 2.4.2 from 2011-04-26.

Automatic conversion script
Id: cif_fix_values 4268 2015-11-12 08:31:59Z antanas 

 Adding full bibliography for 7038325--7038326.cif.
;
_cod_original_sg_symbol_H-M 'P 21/n '
_cod_database_code 7038326

loop_
_symmetry_equiv_pos_as_xyz
x,y,z
-x,-y,-z
x+1/2,-y+1/2,z+1/2
-x+1/2,y+1/2,-z+1/2

loop_
_atom_site_label
_atom_site_type_symbol
_atom_site_fract_x
_atom_site_fract_y
_atom_site_fract_z
_atom_site_U_iso_or_equiv
_atom_site_occupancy
_atom_site_adp_type
_atom_site_refinement_flags_posn
_atom_site_refinement_flags_adp
_atom_site_disorder_group
C2 C 0.48158(16) 0.4093(4) 0.27908(9) 0.0280 1.0000 Uani . U .
C4 C 0.59967(19) 0.4135(4) 0.16412(10) 0.0386 1.0000 Uani . U .
C5 C 0.4955(2) 0.5833(5) 0.15042(11) 0.0434 1.0000 Uani . U .
C6 C 0.44028(16) 0.3527(4) 0.35670(9) 0.0259 1.0000 Uani . U .
C7 C 0.33499(15) 0.5006(4) 0.38885(9) 0.0271 1.0000 Uani . U .
C8 C 0.29945(15) 0.4416(3) 0.46258(9) 0.0267 1.0000 Uani . U .
N9 N 0.36278(13) 0.2479(3) 0.50583(7) 0.0264 1.0000 Uani . U .
C11 C 0.50533(16) 0.1494(4) 0.40122(9) 0.0260 1.0000 Uani . U .
C12 C 0.18763(17) 0.6011(4) 0.49902(10) 0.0329 1.0000 Uani . U .
S30 S 0.61415(17) 0.2483(4) 0.24251(10) 0.0445 0.4000 Uani . U 1
C31 C 0.5875(7) 0.3136(16) 0.2427(4) 0.0576 0.6000 Uani . . 2
C10 C 0.4248(8) 0.598(2) 0.2286(5) 0.0530 0.4000 Uani . U 1
S11 S 0.38645(8) 0.6189(2) 0.21858(5) 0.0321 0.6000 Uani . . 2
C1 C 0.46479(16) 0.1054(3) 0.47517(9) 0.0250 1.0000 Uani . . .
H41 H 0.6661 0.3910 0.1271 0.0460 1.0000 Uiso R . .
H51 H 0.4691 0.6674 0.1035 0.0517 1.0000 Uiso R . .
H71 H 0.2879 0.6406 0.3603 0.0327 1.0000 Uiso R . .
H111 H 0.5765 0.0414 0.3815 0.0313 1.0000 Uiso R . .
H121 H 0.1772 0.5340 0.5492 0.0402 1.0000 Uiso R . .
H122 H 0.2087 0.7965 0.5004 0.0402 1.0000 Uiso R . .
H123 H 0.1065 0.5732 0.4705 0.0402 1.0000 Uiso R . .
H311 H 0.6531 0.1960 0.2668 0.0683 0.6000 Uiso R . 2
H101 H 0.3570 0.7303 0.2403 0.0514 0.4000 Uiso R . 1

loop_
_atom_site_aniso_label
_atom_site_aniso_U_11
_atom_site_aniso_U_22
_atom_site_aniso_U_33
_atom_site_aniso_U_23
_atom_site_aniso_U_13
_atom_site_aniso_U_12
C2 0.0292(8) 0.0309(8) 0.0238(8) 0.0010(6) -0.0023(6) -0.0062(6)
C4 0.0405(9) 0.0451(11) 0.0307(9) -0.0005(7) 0.0069(7) -0.0065(7)
C5 0.0430(10) 0.0537(12) 0.0336(9) 0.0132(9) 0.0011(7) -0.0055(8)
C6 0.0256(7) 0.0293(8) 0.0227(7) -0.0010(6) -0.0025(6) -0.0079(6)
C7 0.0257(7) 0.0294(8) 0.0258(8) 0.0022(6) -0.0046(6) -0.0048(6)
C8 0.0232(7) 0.0296(8) 0.0272(8) -0.0008(6) -0.0020(6) -0.0065(6)
N9 0.0260(7) 0.0299(7) 0.0231(6) 0.0000(5) -0.0008(5) -0.0063(5)
C11 0.0261(8) 0.0287(8) 0.0231(7) -0.0017(6) -0.0007(6) -0.0051(6)
C12 0.0273(8) 0.0398(10) 0.0316(9) 0.0026(7) 0.0026(6) -0.0012(7)
S30 0.0428(9) 0.0581(10) 0.0332(7) 0.0081(7) 0.0097(6) 0.0035(6)
C31 0.0422(11) 0.0900(11) 0.0407(11) 0.0242(11) 0.0017(11) 0.0144(11)
C10 0.0391(11) 0.0869(11) 0.0331(11) 0.0232(11) 0.0033(11) 0.0171(11)
S11 0.0303(5) 0.0447(5) 0.0213(4) 0.0125(3) 0.0013(3) 0.0051(4)
C1 0.0255(7) 0.0263(8) 0.0231(8) -0.0004(6) -0.0029(6) -0.0068(6)

loop_
_atom_type_symbol
_atom_type_scat_dispersion_real
_atom_type_scat_dispersion_imag
_atom_type_scat_Cromer_Mann_a1
_atom_type_scat_Cromer_Mann_b1
_atom_type_scat_Cromer_Mann_a2
_atom_type_scat_Cromer_Mann_b2
_atom_type_scat_Cromer_Mann_a3
_atom_type_scat_Cromer_Mann_b3
_atom_type_scat_Cromer_Mann_a4
_atom_type_scat_Cromer_Mann_b4
_atom_type_scat_Cromer_Mann_c
_atom_type_scat_source
C 0.0181 0.0091 2.3100 20.8439 1.0200 10.2075 1.5886 0.5687 0.8650 51.6512 0.2156 'International Tables Vol C 4.2.6.8 and 6.1.1.4'
H 0.0000 0.0000 0.4930 10.5109 0.3229 26.1257 0.1402 3.1424 0.0408 57.7998 0.0030 'International Tables Vol C 4.2.6.8 and 6.1.1.4'
N 0.0311 0.0180 12.2126 0.0057 3.1322 9.8933 2.0125 28.9975 1.1663 0.5826 -11.5290 'International Tables Vol C 4.2.6.8 and 6.1.1.4'
S 0.3331 0.5567 6.9053 1.4679 5.2034 22.2151 1.4379 0.2536 1.5863 56.1720 0.8669 'International Tables Vol C 4.2.6.8 and 6.1.1.4'

loop_
_geom_angle_atom_site_label_1
_geom_angle_site_symmetry_1
_geom_angle_atom_site_label_2
_geom_angle_atom_site_label_3
_geom_angle
_geom_angle_publ_flag
C6 . C2 S30 121.58(14) yes
C6 . C2 C10 127.2(4) yes
S30 . C2 C10 111.2(4) yes
C5 . C4 S30 120.39(16) yes
C5 . C4 H41 119.9 no
S30 . C4 H41 119.7 no
C4 . C5 C10 103.6(3) yes
C4 . C5 H51 127.4 no
C10 . C5 H51 128.9 no
C2 . C6 C7 121.51(15) yes
C2 . C6 C11 121.02(15) yes
C7 . C6 C11 117.47(15) yes
C6 . C7 C8 119.72(15) yes
C6 . C7 H71 120.0 no
C8 . C7 H71 120.2 no
C7 . C8 N9 122.92(15) yes
C7 . C8 C12 120.79(15) yes
N9 . C8 C12 116.27(14) yes
C8 . N9 C1 117.59(14) yes
C6 . C11 C1 119.31(16) yes
C6 . C11 H111 120.4 no
C1 . C11 H111 120.2 no
C8 . C12 H121 109.5 no
C8 . C12 H122 109.5 no
H121 . C12 H122 109.5 no
C8 . C12 H123 109.4 no
H121 . C12 H123 109.5 no
H122 . C12 H123 109.5 no
C2 . S30 C4 93.36(12) yes
C4 . C31 C2 115.6(4) yes
C4 . C31 H311 122.4 no
C2 . C31 H311 122.0 no
C5 . C10 C2 110.8(6) yes
C5 . C10 H101 124.2 no
C2 . C10 H101 124.8 no
C2 . S11 C5 91.76(10) yes
C1 2_656 C1 C11 120.44(19) yes
C1 2_656 C1 N9 116.58(18) yes
C11 . C1 N9 122.97(15) yes

loop_
_geom_bond_atom_site_label_1
_geom_bond_atom_site_label_2
_geom_bond_site_symmetry_2
_geom_bond_distance
_geom_bond_publ_flag
C2 C6 . 1.468(2) yes
C2 S30 . 1.673(2) yes
C2 C10 . 1.374(8) yes
C4 C5 . 1.331(3) yes
C4 S30 . 1.594(3) yes
C4 H41 . 0.950 no
C5 C10 . 1.570(9) yes
C5 H51 . 0.950 no
C6 C7 . 1.397(2) yes
C6 C11 . 1.393(2) yes
C7 C8 . 1.388(2) yes
C7 H71 . 0.950 no
C8 N9 . 1.341(2) yes
C8 C12 . 1.507(2) yes
N9 C1 . 1.348(2) yes
C11 C1 . 1.394(2) yes
C11 H111 . 0.950 no
C12 H121 . 0.950 no
C12 H122 . 0.950 no
C12 H123 . 0.950 no
C31 H311 . 0.950 no
C10 H101 . 0.950 no
C1 C1 2_656 1.492(3) yes
